data_4323608
loop_
_publ_author_name
'Ferida S. McQuillan'
'Hongli Chen'
'Thomas A. Hamor'
'Christopher J. Jones'
'Keith Paxton'

_publ_section_title
;
 Hydrogen Bonding of CHCl3 to Coordinated Nitric Oxide in a Binuclear
 Metallomacrocycle and the Crystal Structures of
 anti-[Mo(NO){HB(3,5-Me2C3HN2)3}(2,7-O2C10H6)]2.2CHCl3.CH2Cl2,
 syn-[Mo(NO){HB(3,5-Me2C3HN2)3}(2,7-O2C10H6)]2.0.67CHCl3.2.7H2O, and
 syn-[Mo(NO){HB(3,5-Me2C3HN2)3}(2,7-O2C10H6)]2.3(CH3)2CO
;
_journal_name_full 'Inorganic Chemistry'
_journal_page_first 4458
_journal_page_last 4464
_journal_paper_doi 10.1021/ic9706820
_journal_volume 36
_journal_year 1997
_chemical_formula_sum 'C53 H60 B2 Cl8 Mo2 N14 O6'
_chemical_formula_weight 1486.25
_chemical_name_systematic
; 
 ? 
;
_space_group_IT_number 2
_symmetry_cell_setting triclinic
_symmetry_space_group_name_Hall '-P 1'
_symmetry_space_group_name_H-M 'P -1'
_atom_sites_solution_hydrogens geom
_atom_sites_solution_primary direct
_atom_sites_solution_secondary difmap
_audit_creation_method SHELXL
_cell_angle_alpha 94.700(10)
_cell_angle_beta 102.30(2)
_cell_angle_gamma 110.31(2)
_cell_formula_units_Z 1
_cell_length_a 11.535(2)
_cell_length_b 14.032(3)
_cell_length_c 11.247(3)
_cell_measurement_temperature 293(2)
_cell_volume 1643.7(7)
_computing_structure_refinement 'SHELXL-93 (Sheldrick, 1993)'
_computing_structure_solution 'SHELXS-86 (Sheldrick, 1990)'
_diffrn_ambient_temperature 293(2)
_diffrn_radiation_monochromator graphite
_diffrn_radiation_source 'rotating anode'
_diffrn_radiation_type MoKa
_diffrn_radiation_wavelength 0.71069
_diffrn_reflns_av_R_equivalents 0.0000
_diffrn_reflns_av_sigmaI/netI 0.1374
_diffrn_reflns_limit_h_max 13
_diffrn_reflns_limit_h_min 0
_diffrn_reflns_limit_k_max 15
_diffrn_reflns_limit_k_min -16
_diffrn_reflns_limit_l_max 12
_diffrn_reflns_limit_l_min -13
_diffrn_reflns_number 5017
_diffrn_reflns_theta_max 25.21
_diffrn_reflns_theta_min 1.57
_exptl_absorpt_coefficient_mu 0.764
_exptl_crystal_density_diffrn 1.501
_exptl_crystal_F_000 754
_refine_diff_density_max 0.925
_refine_diff_density_min -0.541
_refine_diff_density_rms 0.105
_refine_ls_extinction_method none
_refine_ls_goodness_of_fit_all 1.049
_refine_ls_goodness_of_fit_obs 1.158
_refine_ls_matrix_type full
_refine_ls_number_parameters 390
_refine_ls_number_reflns 5017
_refine_ls_number_restraints 0
_refine_ls_restrained_S_all 1.049
_refine_ls_restrained_S_obs 1.158
_refine_ls_R_factor_all 0.0988
_refine_ls_R_factor_obs 0.0660
_refine_ls_shift/esd_max 0.006
_refine_ls_shift/esd_mean 0.001
_refine_ls_structure_factor_coef Fsqd
_refine_ls_weighting_details 'w=1/[s^2^(Fo^2^)+( 0.0740P)^2^+0.0000P] where P=(Fo^2^+2Fc^2^)/3'
_refine_ls_weighting_scheme calc
_refine_ls_wR_factor_all 0.1782
_refine_ls_wR_factor_obs 0.1588
_reflns_number_observed 3353
_reflns_number_total 5017
_reflns_observed_criterion >2sigma(I)
_cod_data_source_file ic9706820_1.cif
_cod_data_source_block structure_1
_cod_depositor_comments
;
The following automatic conversions were performed:

'_refine_ls_weighting_scheme' value 'calc w=1/[s^2^(Fo^2^)+(
0.0740P)^2^+0.0000P] where P=(Fo^2^+2Fc^2^)/3' was changed to 'calc'.
New tag '_refine_ls_weighting_details' was created. The value of the
new tag was set to 'w=1/[s^2^(Fo^2^)+( 0.0740P)^2^+0.0000P] where
P=(Fo^2^+2Fc^2^)/3'.

Automatic conversion script
Id: cif_fix_values 3143 2015-03-26 13:38:13Z robertas 
;
_cod_original_cell_volume 1643.8(6)
_cod_database_code 4323608

loop_
_symmetry_equiv_pos_as_xyz
'x, y, z'
'-x, -y, -z'

loop_
_atom_site_aniso_label
_atom_site_aniso_U_11
_atom_site_aniso_U_22
_atom_site_aniso_U_33
_atom_site_aniso_U_23
_atom_site_aniso_U_13
_atom_site_aniso_U_12
Mo1 0.0295(3) 0.0358(4) 0.0338(4) 0.0069(3) 0.0152(3) 0.0116(3)
Cl1 0.205(5) 0.182(5) 0.150(4) -0.002(4) -0.055(4) 0.129(4)
Cl2 0.120(3) 0.146(3) 0.067(2) -0.011(2) 0.008(2) 0.049(2)
Cl3 0.089(2) 0.083(3) 0.181(4) 0.000(2) 0.003(2) 0.015(2)
Cl4 0.236(14) 0.331(20) 0.200(13) -0.092(14) -0.084(12) 0.193(15)
Cl5 0.416(26) 0.259(19) 0.482(34) 0.176(22) 0.353(26) 0.045(18)
O1 0.074(4) 0.103(6) 0.038(4) 0.002(3) 0.029(3) 0.033(4)
O2 0.031(3) 0.051(3) 0.038(3) 0.007(2) 0.015(2) 0.013(2)
O3 0.035(3) 0.041(3) 0.040(3) 0.013(2) 0.022(2) 0.015(2)
N1 0.049(4) 0.046(4) 0.051(4) 0.011(3) 0.030(3) 0.018(3)
N2 0.034(3) 0.045(4) 0.034(3) 0.007(3) 0.016(3) 0.010(3)
N3 0.029(3) 0.045(4) 0.044(4) 0.015(3) 0.020(3) 0.011(3)
N4 0.031(3) 0.044(4) 0.016(3) 0.006(3) 0.000(2) 0.008(3)
N5 0.026(3) 0.043(4) 0.032(3) 0.002(3) 0.011(3) 0.006(3)
N6 0.038(3) 0.036(4) 0.057(4) 0.008(3) 0.017(3) 0.016(3)
N7 0.046(4) 0.042(4) 0.052(4) 0.014(3) 0.020(3) 0.015(3)
C1 0.051(5) 0.065(6) 0.034(5) -0.008(4) 0.001(4) -0.007(4)
C2 0.040(4) 0.045(5) 0.047(5) 0.001(4) 0.016(4) 0.009(4)
C3 0.052(5) 0.060(6) 0.025(4) -0.004(4) 0.008(4) 0.016(4)
C4 0.047(5) 0.062(6) 0.028(4) 0.010(4) 0.012(4) 0.021(4)
C5 0.070(6) 0.099(9) 0.033(5) 0.008(5) 0.025(4) 0.014(6)
C6 0.059(6) 0.080(7) 0.021(4) 0.011(4) -0.008(4) 0.013(5)
C7 0.046(5) 0.042(5) 0.028(4) -0.003(3) 0.003(3) 0.015(4)
C8 0.039(4) 0.063(6) 0.036(5) -0.002(4) -0.006(4) 0.017(4)
C9 0.021(3) 0.042(5) 0.042(5) -0.014(4) -0.008(3) 0.001(3)
C10 0.024(4) 0.088(8) 0.048(5) 0.000(5) -0.007(4) -0.001(4)
C11 0.071(6) 0.051(6) 0.098(8) 0.000(5) 0.040(6) 0.030(5)
C12 0.042(4) 0.044(5) 0.064(6) -0.001(4) 0.009(4) 0.017(4)
C13 0.073(6) 0.045(5) 0.050(5) 0.005(4) -0.001(5) 0.031(5)
C14 0.066(6) 0.037(5) 0.039(5) 0.007(4) 0.005(4) 0.018(4)
C15 0.102(8) 0.060(7) 0.044(6) 0.017(5) 0.015(5) 0.010(6)
C16 0.031(4) 0.029(4) 0.047(5) 0.006(3) 0.017(3) 0.011(3)
C17 0.022(3) 0.048(5) 0.023(4) 0.002(3) -0.006(3) 0.012(3)
C18 0.037(4) 0.033(4) 0.040(4) 0.014(3) 0.018(3) 0.016(3)
C19 0.032(4) 0.030(4) 0.034(4) 0.012(3) 0.009(3) 0.014(3)
C20 0.038(4) 0.043(5) 0.037(4) 0.012(3) 0.009(3) 0.014(3)
C21 0.045(4) 0.044(5) 0.041(5) 0.014(4) 0.019(4) 0.017(4)
C22 0.038(4) 0.044(5) 0.034(4) 0.010(3) 0.015(3) 0.020(3)
C23 0.030(4) 0.038(4) 0.024(4) -0.003(3) -0.002(3) 0.007(3)
C24 0.034(4) 0.042(5) 0.034(4) 0.006(3) 0.011(3) 0.016(3)
C25 0.039(4) 0.046(5) 0.047(5) 0.018(4) 0.015(4) 0.025(4)
C26 0.048(5) 0.095(9) 0.068(7) -0.017(6) 0.009(5) 0.006(5)
B1 0.034(4) 0.041(5) 0.052(6) 0.023(4) 0.025(4) 0.010(4)

loop_
_atom_site_label
_atom_site_type_symbol
_atom_site_fract_x
_atom_site_fract_y
_atom_site_fract_z
_atom_site_U_iso_or_equiv
_atom_site_thermal_displace_type
_atom_site_occupancy
_atom_site_calc_flag
_atom_site_refinement_flags
_atom_site_disorder_group
Mo1 Mo 0.14770(6) 0.31522(5) 0.09601(6) 0.0320(2) Uani 1 d . .
Cl1 Cl 0.4338(5) 0.2202(4) -0.2785(5) 0.181(3) Uani 1 d . .
Cl2 Cl 0.2677(4) 0.2082(3) -0.5082(3) 0.1153(13) Uani 1 d . .
Cl3 Cl 0.3864(3) 0.3963(3) -0.3355(4) 0.129(2) Uani 1 d . .
Cl4 Cl 0.5860(15) 0.0111(15) 0.6250(13) 0.263(10) Uani 0.50 d P .
Cl5 Cl 0.5834(23) 0.0823(14) 0.4580(25) 0.362(13) Uani 0.50 d P .
O1 O 0.1814(6) 0.2645(6) -0.1511(5) 0.070(2) Uani 1 d . .
O2 O 0.3189(4) 0.3443(4) 0.1933(5) 0.0398(13) Uani 1 d . .
O3 O 0.1517(4) 0.4543(4) 0.0741(5) 0.0362(12) Uani 1 d . .
N1 N 0.1684(6) 0.2837(5) -0.0500(6) 0.046(2) Uani 1 d . .
N2 N 0.1147(5) 0.3555(5) 0.2799(6) 0.0379(15) Uani 1 d . .
N3 N 0.0206(5) 0.2852(5) 0.3202(6) 0.0379(15) Uani 1 d . .
N4 N -0.0628(5) 0.2467(5) 0.0352(5) 0.0324(14) Uani 1 d . .
N5 N -0.1314(5) 0.1997(5) 0.1121(5) 0.0354(15) Uani 1 d . .
N6 N 0.1049(6) 0.1581(5) 0.1381(6) 0.042(2) Uani 1 d . .
N7 N 0.0215(6) 0.1227(5) 0.2107(6) 0.046(2) Uani 1 d . .
C1 C 0.2809(8) 0.5309(7) 0.3594(8) 0.061(3) Uani 1 d . .
H1A H 0.2990(8) 0.5209(7) 0.2809(8) 0.091 Uiso 1 calc R .
H1B H 0.3549(8) 0.5400(7) 0.4243(8) 0.091 Uiso 1 calc R .
H1C H 0.2595(8) 0.5910(7) 0.3670(8) 0.091 Uiso 1 calc R .
C2 C 0.1721(7) 0.4398(6) 0.3684(8) 0.046(2) Uani 1 d . .
C3 C 0.1169(8) 0.4241(7) 0.4667(7) 0.048(2) Uani 1 d . .
H3 H 0.1393(8) 0.4699(7) 0.5398(7) 0.058 Uiso 1 calc R .
C4 C 0.0209(7) 0.3258(7) 0.4339(7) 0.045(2) Uani 1 d . .
C5 C -0.0679(9) 0.2680(8) 0.5053(8) 0.070(3) Uani 1 d . .
H5A H -0.1232(9) 0.2018(8) 0.4572(8) 0.106 Uiso 1 calc R .
H5B H -0.1185(9) 0.3063(8) 0.5236(8) 0.106 Uiso 1 calc R .
H5C H -0.0191(9) 0.2589(8) 0.5810(8) 0.106 Uiso 1 calc R .
C6 C -0.1142(8) 0.2828(8) -0.1806(7) 0.060(3) Uani 1 d . .
H6A H -0.0229(8) 0.3131(8) -0.1657(7) 0.090 Uiso 1 calc R .
H6B H -0.1499(8) 0.3340(8) -0.1990(7) 0.090 Uiso 1 calc R .
H6C H -0.1484(8) 0.2270(8) -0.2493(7) 0.090 Uiso 1 calc R .
C7 C -0.1481(7) 0.2425(6) -0.0673(7) 0.041(2) Uani 1 d . .
C8 C -0.2741(8) 0.1933(7) -0.0574(7) 0.050(2) Uani 1 d . .
H8 H -0.3504(8) 0.1808(7) -0.1160(7) 0.060 Uiso 1 calc R .
C9 C -0.2585(6) 0.1689(6) 0.0557(7) 0.042(2) Uani 1 d . .
C10 C -0.3567(7) 0.1145(8) 0.1209(8) 0.063(3) Uani 1 d . .
H10A H -0.3145(7) 0.1087(8) 0.2018(8) 0.095 Uiso 1 calc R .
H10B H -0.4084(7) 0.0468(8) 0.0746(8) 0.095 Uiso 1 calc R .
H10C H -0.4100(7) 0.1530(8) 0.1281(8) 0.095 Uiso 1 calc R .
C11 C 0.2503(9) 0.0961(8) 0.0476(10) 0.069(3) Uani 1 d . .
H11A H 0.2690(9) 0.1595(8) 0.0155(10) 0.103 Uiso 1 calc R .
H11B H 0.2151(9) 0.0390(8) -0.0195(10) 0.103 Uiso 1 calc R .
H11C H 0.3276(9) 0.0948(8) 0.0989(10) 0.103 Uiso 1 calc R .
C12 C 0.1565(7) 0.0884(7) 0.1219(9) 0.051(2) Uani 1 d . .
C13 C 0.1070(9) 0.0071(7) 0.1827(8) 0.057(2) Uani 1 d . .
H13 H 0.1260(9) -0.0520(7) 0.1848(8) 0.068 Uiso 1 calc R .
C14 C 0.0247(8) 0.0321(6) 0.2390(8) 0.049(2) Uani 1 d . .
C15 C -0.0565(10) -0.0283(8) 0.3185(8) 0.074(3) Uani 1 d . .
H15A H -0.1045(10) 0.0095(8) 0.3447(8) 0.112 Uiso 1 calc R .
H15B H -0.0019(10) -0.0383(8) 0.3895(8) 0.112 Uiso 1 calc R .
H15C H -0.1144(10) -0.0941(8) 0.2712(8) 0.112 Uiso 1 calc R .
C16 C 0.4361(6) 0.3522(6) 0.1822(7) 0.035(2) Uani 1 d . .
C17 C 0.4797(6) 0.3817(6) 0.0819(6) 0.034(2) Uani 1 d . .
H17 H 0.4238(6) 0.3853(6) 0.0110(6) 0.040 Uiso 1 calc R .
C18 C 0.6141(6) 0.4073(6) 0.0869(7) 0.034(2) Uani 1 d . .
C19 C 0.6938(6) 0.3910(5) 0.1918(6) 0.031(2) Uani 1 d . .
C20 C 0.6392(7) 0.3517(6) 0.2851(7) 0.039(2) Uani 1 d . .
H20 H 0.6900(7) 0.3366(6) 0.3512(7) 0.047 Uiso 1 calc R .
C21 C 0.5169(7) 0.3343(6) 0.2846(7) 0.041(2) Uani 1 d . .
H21 H 0.4856(7) 0.3108(6) 0.3507(7) 0.050 Uiso 1 calc R .
C22 C 0.6635(7) 0.4536(6) -0.0080(7) 0.036(2) Uani 1 d . .
H22 H 0.6091(7) 0.4601(6) -0.0782(7) 0.044 Uiso 1 calc R .
C23 C 0.7934(6) 0.4887(6) 0.0054(6) 0.034(2) Uani 1 d . .
C24 C 0.8743(7) 0.4672(6) 0.1040(6) 0.036(2) Uani 1 d . .
H24 H 0.9606(7) 0.4848(6) 0.1075(6) 0.043 Uiso 1 calc R .
C25 C 0.8252(7) 0.4203(6) 0.1948(7) 0.040(2) Uani 1 d . .
H25 H 0.8796(7) 0.4074(6) 0.2597(7) 0.048 Uiso 1 calc R .
C26 C 0.3260(9) 0.2649(9) -0.3572(10) 0.079(3) Uani 1 d . .
H26 H 0.2533(9) 0.2448(9) -0.3202(10) 0.095 Uiso 1 calc R .
C27 C 0.6422 0.0675 0.5312 0.037(8) Uiso 0.25 d P .
C28 C 0.4834 0.0288 0.5091 0.036(7) Uiso 0.25 d P .
B1 B -0.0610(8) 0.1829(7) 0.2381(9) 0.040(2) Uani 1 d . .
H1 H -0.1242(8) 0.1423(7) 0.2788(9) 0.048 Uiso 1 calc R .

loop_
_atom_type_symbol
_atom_type_description
_atom_type_scat_dispersion_real
_atom_type_scat_dispersion_imag
_atom_type_scat_source
C C 0.0033 0.0016 'International Tables Vol C Tables 4.2.6.8 and 6.1.1.4'
H H 0.0000 0.0000 'International Tables Vol C Tables 4.2.6.8 and 6.1.1.4'
N N 0.0061 0.0033 'International Tables Vol C Tables 4.2.6.8 and 6.1.1.4'
O O 0.0106 0.0060 'International Tables Vol C Tables 4.2.6.8 and 6.1.1.4'
B B 0.0013 0.0007 'International Tables Vol C Tables 4.2.6.8 and 6.1.1.4'
Mo Mo -1.6832 0.6857 'International Tables Vol C Tables 4.2.6.8 and 6.1.1.4'
Cl Cl 0.1484 0.1585 'International Tables Vol C Tables 4.2.6.8 and 6.1.1.4'

loop_
_geom_angle_atom_site_label_1
_geom_angle_atom_site_label_2
_geom_angle_atom_site_label_3
_geom_angle
_geom_angle_site_symmetry_1
_geom_angle_site_symmetry_3
_geom_angle_publ_flag
N1 Mo1 O2 98.6(3) . . ?
N1 Mo1 O3 95.3(3) . . ?
O2 Mo1 O3 102.1(2) . . ?
N1 Mo1 N6 94.3(3) . . ?
O2 Mo1 N6 85.6(2) . . ?
O3 Mo1 N6 166.5(2) . . ?
N1 Mo1 N4 94.4(3) . . ?
O2 Mo1 N4 159.3(2) . . ?
O3 Mo1 N4 92.5(2) . . ?
N6 Mo1 N4 77.4(2) . . ?
N1 Mo1 N2 178.1(3) . . ?
O2 Mo1 N2 83.2(2) . . ?
O3 Mo1 N2 84.0(2) . . ?
N6 Mo1 N2 86.1(2) . . ?
N4 Mo1 N2 83.9(2) . . ?
C27 Cl4 C28 62.1(7) . 2_656 ?
C27 Cl4 C28 63.8(7) . . ?
C28 Cl4 C28 37.6(3) 2_656 . ?
C27 Cl4 Cl5 107.3(10) . 2_656 ?
C28 Cl4 Cl5 46.8(6) 2_656 2_656 ?
C28 Cl4 Cl5 52.5(7) . 2_656 ?
C27 Cl4 Cl5 24.1(7) . . ?
C28 Cl4 Cl5 46.5(7) 2_656 . ?
C28 Cl4 Cl5 39.7(6) . . ?
Cl5 Cl4 Cl5 86.5(7) 2_656 . ?
C27 Cl5 C28 85.3(11) . . ?
C27 Cl5 C28 68.3(9) . 2_656 ?
C28 Cl5 C28 39.6(3) . 2_656 ?
C27 Cl5 Cl4 124.0(12) . 2_656 ?
C28 Cl5 Cl4 51.3(8) . 2_656 ?
C28 Cl5 Cl4 55.7(7) 2_656 2_656 ?
C27 Cl5 Cl4 36.2(7) . . ?
C28 Cl5 Cl4 49.1(7) . . ?
C28 Cl5 Cl4 43.2(6) 2_656 . ?
Cl4 Cl5 Cl4 93.5(7) 2_656 . ?
C16 O2 Mo1 141.6(5) . . ?
C23 O3 Mo1 125.8(5) 2_665 . ?
O1 N1 Mo1 178.0(7) . . ?
C2 N2 N3 107.6(6) . . ?
C2 N2 Mo1 132.6(5) . . ?
N3 N2 Mo1 119.8(5) . . ?
C4 N3 N2 109.0(6) . . ?
C4 N3 B1 131.8(7) . . ?
N2 N3 B1 119.2(6) . . ?
C7 N4 N5 105.9(6) . . ?
C7 N4 Mo1 133.7(5) . . ?
N5 N4 Mo1 120.4(4) . . ?
N4 N5 C9 109.1(6) . . ?
N4 N5 B1 119.7(5) . . ?
C9 N5 B1 131.1(7) . . ?
C12 N6 N7 107.2(7) . . ?
C12 N6 Mo1 132.9(6) . . ?
N7 N6 Mo1 119.3(5) . . ?
C14 N7 N6 108.6(7) . . ?
C14 N7 B1 131.5(7) . . ?
N6 N7 B1 119.7(6) . . ?
N2 C2 C3 109.4(7) . . ?
N2 C2 C1 123.2(8) . . ?
C3 C2 C1 127.3(8) . . ?
C2 C3 C4 106.2(7) . . ?
N3 C4 C3 107.7(7) . . ?
N3 C4 C5 122.6(8) . . ?
C3 C4 C5 129.6(8) . . ?
N4 C7 C8 111.3(7) . . ?
N4 C7 C6 124.3(7) . . ?
C8 C7 C6 124.4(7) . . ?
C9 C8 C7 103.8(7) . . ?
C8 C9 N5 110.0(7) . . ?
C8 C9 C10 129.8(7) . . ?
N5 C9 C10 120.3(7) . . ?
N6 C12 C13 109.6(9) . . ?
N6 C12 C11 124.6(9) . . ?
C13 C12 C11 125.8(9) . . ?
C14 C13 C12 105.9(8) . . ?
N7 C14 C13 108.6(8) . . ?
N7 C14 C15 122.3(9) . . ?
C13 C14 C15 129.1(9) . . ?
O2 C16 C17 123.0(6) . . ?
O2 C16 C21 116.3(7) . . ?
C17 C16 C21 120.5(6) . . ?
C16 C17 C18 119.5(6) . . ?
C22 C18 C19 122.0(6) . . ?
C22 C18 C17 119.4(6) . . ?
C19 C18 C17 118.5(6) . . ?
C20 C19 C25 125.0(6) . . ?
C20 C19 C18 118.3(6) . . ?
C25 C19 C18 116.6(6) . . ?
C21 C20 C19 123.3(7) . . ?
C20 C21 C16 119.4(7) . . ?
C23 C22 C18 118.7(6) . . ?
O3 C23 C22 121.4(6) 2_665 . ?
O3 C23 C24 117.9(6) 2_665 . ?
C22 C23 C24 120.6(7) . . ?
C25 C24 C23 119.9(7) . . ?
C24 C25 C19 121.7(6) . . ?
Cl1 C26 Cl2 112.4(7) . . ?
Cl1 C26 Cl3 110.9(5) . . ?
Cl2 C26 Cl3 113.7(7) . . ?
Cl5 C27 Cl4 119.7(8) . . ?
Cl5 C27 C28 73.3(9) . 2_656 ?
Cl4 C27 C28 59.3(5) . 2_656 ?
Cl5 C27 C28 56.8(7) . . ?
Cl4 C27 C28 63.0(4) . . ?
C28 C27 C28 37.061(12) 2_656 . ?
C28 C28 Cl5 80.1(9) 2_656 . ?
C28 C28 Cl4 79.5(5) 2_656 2_656 ?
Cl5 C28 Cl4 82.0(11) . 2_656 ?
C28 C28 C27 78.26(2) 2_656 2_656 ?
Cl5 C28 C27 137.7(11) . 2_656 ?
Cl4 C28 C27 58.6(9) 2_656 2_656 ?
C28 C28 Cl5 60.3(8) 2_656 2_656 ?
Cl5 C28 Cl5 140.4(3) . 2_656 ?
Cl4 C28 Cl5 90.3(10) 2_656 2_656 ?
C27 C28 Cl5 38.4(11) 2_656 2_656 ?
C28 C28 Cl4 62.9(4) 2_656 . ?
Cl5 C28 Cl4 91.2(11) . . ?
Cl4 C28 Cl4 142.4(3) 2_656 . ?
C27 C28 Cl4 110.2(8) 2_656 . ?
Cl5 C28 Cl4 71.8(10) 2_656 . ?
C28 C28 C27 64.68(2) 2_656 . ?
Cl5 C28 C27 38.0(12) . . ?
Cl4 C28 C27 111.6(7) 2_656 . ?
C27 C28 C27 142.939(13) 2_656 . ?
Cl5 C28 C27 114.7(10) 2_656 . ?
Cl4 C28 C27 53.2(8) . . ?
N3 B1 N7 110.8(6) . . ?
N3 B1 N5 110.3(6) . . ?
N7 B1 N5 107.3(7) . . ?

loop_
_geom_bond_atom_site_label_1
_geom_bond_atom_site_label_2
_geom_bond_distance
_geom_bond_site_symmetry_2
_geom_bond_publ_flag
Mo1 N1 1.752(7) . ?
Mo1 O2 1.926(5) . ?
Mo1 O3 1.973(5) . ?
Mo1 N6 2.200(7) . ?
Mo1 N4 2.202(5) . ?
Mo1 N2 2.244(6) . ?
Cl1 C26 1.699(11) . ?
Cl2 C26 1.701(10) . ?
Cl3 C26 1.705(12) . ?
Cl4 C27 1.49(2) . ?
Cl4 C28 1.505(11) 2_656 ?
Cl4 C28 1.662(11) . ?
Cl4 Cl5 1.91(2) 2_656 ?
Cl4 Cl5 2.20(2) . ?
Cl5 C27 1.03(3) . ?
Cl5 C28 1.406(12) . ?
Cl5 C28 1.595(15) 2_656 ?
Cl5 Cl4 1.91(2) 2_656 ?
O1 N1 1.200(8) . ?
O2 C16 1.352(8) . ?
O3 C23 1.359(9) 2_665 ?
N2 C2 1.345(10) . ?
N2 N3 1.376(8) . ?
N3 C4 1.356(10) . ?
N3 B1 1.508(11) . ?
N4 C7 1.329(9) . ?
N4 N5 1.354(8) . ?
N5 C9 1.363(8) . ?
N5 B1 1.555(10) . ?
N6 C12 1.329(10) . ?
N6 N7 1.381(9) . ?
N7 C14 1.347(10) . ?
N7 B1 1.535(11) . ?
C1 C2 1.477(11) . ?
C2 C3 1.386(11) . ?
C3 C4 1.396(11) . ?
C4 C5 1.494(12) . ?
C6 C7 1.508(11) . ?
C7 C8 1.410(11) . ?
C8 C9 1.337(11) . ?
C9 C10 1.499(12) . ?
C11 C12 1.483(13) . ?
C12 C13 1.392(13) . ?
C13 C14 1.369(13) . ?
C14 C15 1.525(13) . ?
C16 C17 1.367(10) . ?
C16 C21 1.419(10) . ?
C17 C18 1.452(9) . ?
C18 C22 1.415(10) . ?
C18 C19 1.420(9) . ?
C19 C20 1.391(10) . ?
C19 C25 1.418(9) . ?
C20 C21 1.344(10) . ?
C22 C23 1.375(9) . ?
C23 O3 1.359(9) 2_665 ?
C23 C24 1.414(9) . ?
C24 C25 1.377(10) . ?
C27 C28 1.5464(5) 2_656 ?
C27 C28 1.6749(4) . ?
C28 C28 1.0310(2) 2_656 ?
C28 Cl4 1.505(11) 2_656 ?
C28 C27 1.5463(5) 2_656 ?
C28 Cl5 1.595(15) 2_656 ?

loop_
_geom_torsion_atom_site_label_1
_geom_torsion_atom_site_label_2
_geom_torsion_atom_site_label_3
_geom_torsion_atom_site_label_4
_geom_torsion
_geom_torsion_site_symmetry_1
_geom_torsion_site_symmetry_2
_geom_torsion_site_symmetry_3
_geom_torsion_site_symmetry_4
_geom_torsion_publ_flag
C27 Cl4 Cl5 C27 0.000(13) . . . . ?
C28 Cl4 Cl5 C27 -122.6(18) 2_656 . . . ?
C28 Cl4 Cl5 C27 -178.1(21) . . . . ?
Cl5 Cl4 Cl5 C27 -149.9(21) 2_656 . . . ?
C27 Cl4 Cl5 C28 178.1(21) . . . . ?
C28 Cl4 Cl5 C28 55.4(6) 2_656 . . . ?
C28 Cl4 Cl5 C28 0.000(7) . . . . ?
Cl5 Cl4 Cl5 C28 28.1(3) 2_656 . . . ?
C27 Cl4 Cl5 C28 122.6(18) . . . 2_656 ?
C28 Cl4 Cl5 C28 0.000(2) 2_656 . . 2_656 ?
C28 Cl4 Cl5 C28 -55.4(6) . . . 2_656 ?
Cl5 Cl4 Cl5 C28 -27.3(3) 2_656 . . 2_656 ?
C27 Cl4 Cl5 Cl4 149.9(21) . . . 2_656 ?
C28 Cl4 Cl5 Cl4 27.3(3) 2_656 . . 2_656 ?
C28 Cl4 Cl5 Cl4 -28.1(3) . . . 2_656 ?
Cl5 Cl4 Cl5 Cl4 0.002(2) 2_656 . . 2_656 ?
N1 Mo1 O2 C16 4.8(8) . . . . ?
O3 Mo1 O2 C16 -92.6(8) . . . . ?
N6 Mo1 O2 C16 98.5(8) . . . . ?
N4 Mo1 O2 C16 133.2(8) . . . . ?
N2 Mo1 O2 C16 -174.9(8) . . . . ?
N1 Mo1 O3 C23 -23.1(5) . . . 2_665 ?
O2 Mo1 O3 C23 76.9(5) . . . 2_665 ?
N6 Mo1 O3 C23 -158.6(8) . . . 2_665 ?
N4 Mo1 O3 C23 -117.7(5) . . . 2_665 ?
N2 Mo1 O3 C23 158.7(5) . . . 2_665 ?
O2 Mo1 N1 O1 -122.2(178) . . . . ?
O3 Mo1 N1 O1 -19.0(178) . . . . ?
N6 Mo1 N1 O1 151.6(178) . . . . ?
N4 Mo1 N1 O1 73.9(178) . . . . ?
N2 Mo1 N1 O1 48.7(232) . . . . ?
N1 Mo1 N2 C2 -114.9(82) . . . . ?
O2 Mo1 N2 C2 56.1(7) . . . . ?
O3 Mo1 N2 C2 -47.0(7) . . . . ?
N6 Mo1 N2 C2 142.1(8) . . . . ?
N4 Mo1 N2 C2 -140.2(8) . . . . ?
N1 Mo1 N2 N3 66.2(85) . . . . ?
O2 Mo1 N2 N3 -122.8(5) . . . . ?
O3 Mo1 N2 N3 134.1(5) . . . . ?
N6 Mo1 N2 N3 -36.8(5) . . . . ?
N4 Mo1 N2 N3 40.9(5) . . . . ?
C2 N2 N3 C4 -0.6(9) . . . . ?
Mo1 N2 N3 C4 178.6(5) . . . . ?
C2 N2 N3 B1 179.4(7) . . . . ?
Mo1 N2 N3 B1 -1.5(8) . . . . ?
N1 Mo1 N4 C7 -37.8(7) . . . . ?
O2 Mo1 N4 C7 -166.9(7) . . . . ?
O3 Mo1 N4 C7 57.7(7) . . . . ?
N6 Mo1 N4 C7 -131.3(7) . . . . ?
N2 Mo1 N4 C7 141.3(7) . . . . ?
N1 Mo1 N4 N5 145.0(6) . . . . ?
O2 Mo1 N4 N5 15.9(10) . . . . ?
O3 Mo1 N4 N5 -119.5(5) . . . . ?
N6 Mo1 N4 N5 51.5(5) . . . . ?
N2 Mo1 N4 N5 -35.8(5) . . . . ?
C7 N4 N5 C9 -1.1(8) . . . . ?
Mo1 N4 N5 C9 176.8(5) . . . . ?
C7 N4 N5 B1 175.1(7) . . . . ?
Mo1 N4 N5 B1 -7.0(9) . . . . ?
N1 Mo1 N6 C12 42.9(8) . . . . ?
O2 Mo1 N6 C12 -55.4(8) . . . . ?
O3 Mo1 N6 C12 178.5(8) . . . . ?
N4 Mo1 N6 C12 136.5(8) . . . . ?
N2 Mo1 N6 C12 -138.9(8) . . . . ?
N1 Mo1 N6 N7 -147.9(5) . . . . ?
O2 Mo1 N6 N7 113.7(5) . . . . ?
O3 Mo1 N6 N7 -12.3(13) . . . . ?
N4 Mo1 N6 N7 -54.4(5) . . . . ?
N2 Mo1 N6 N7 30.2(5) . . . . ?
C12 N6 N7 C14 0.7(9) . . . . ?
Mo1 N6 N7 C14 -171.0(5) . . . . ?
C12 N6 N7 B1 -175.5(7) . . . . ?
Mo1 N6 N7 B1 12.8(9) . . . . ?
N3 N2 C2 C3 0.7(9) . . . . ?
Mo1 N2 C2 C3 -178.3(5) . . . . ?
N3 N2 C2 C1 178.2(8) . . . . ?
Mo1 N2 C2 C1 -0.8(13) . . . . ?
N2 C2 C3 C4 -0.6(10) . . . . ?
C1 C2 C3 C4 -178.0(9) . . . . ?
N2 N3 C4 C3 0.2(9) . . . . ?
B1 N3 C4 C3 -179.7(7) . . . . ?
N2 N3 C4 C5 -178.6(8) . . . . ?
B1 N3 C4 C5 1.5(13) . . . . ?
C2 C3 C4 N3 0.2(9) . . . . ?
C2 C3 C4 C5 178.9(9) . . . . ?
N5 N4 C7 C8 0.7(9) . . . . ?
Mo1 N4 C7 C8 -176.8(5) . . . . ?
N5 N4 C7 C6 -177.9(8) . . . . ?
Mo1 N4 C7 C6 4.6(12) . . . . ?
N4 C7 C8 C9 0.0(9) . . . . ?
C6 C7 C8 C9 178.6(8) . . . . ?
C7 C8 C9 N5 -0.6(9) . . . . ?
C7 C8 C9 C10 -179.5(9) . . . . ?
N4 N5 C9 C8 1.1(9) . . . . ?
B1 N5 C9 C8 -174.5(8) . . . . ?
N4 N5 C9 C10 -179.9(7) . . . . ?
B1 N5 C9 C10 4.5(13) . . . . ?
N7 N6 C12 C13 0.3(9) . . . . ?
Mo1 N6 C12 C13 170.5(5) . . . . ?
N7 N6 C12 C11 179.1(8) . . . . ?
Mo1 N6 C12 C11 -10.8(14) . . . . ?
N6 C12 C13 C14 -1.2(10) . . . . ?
C11 C12 C13 C14 180.0(9) . . . . ?
N6 N7 C14 C13 -1.5(9) . . . . ?
B1 N7 C14 C13 174.1(8) . . . . ?
N6 N7 C14 C15 -180.0(7) . . . . ?
B1 N7 C14 C15 -4.4(14) . . . . ?
C12 C13 C14 N7 1.7(10) . . . . ?
C12 C13 C14 C15 -180.0(8) . . . . ?
Mo1 O2 C16 C17 29.3(12) . . . . ?
Mo1 O2 C16 C21 -154.5(6) . . . . ?
O2 C16 C17 C18 168.3(7) . . . . ?
C21 C16 C17 C18 -7.8(11) . . . . ?
C16 C17 C18 C22 -169.8(7) . . . . ?
C16 C17 C18 C19 6.2(11) . . . . ?
C22 C18 C19 C20 175.6(7) . . . . ?
C17 C18 C19 C20 -0.3(10) . . . . ?
C22 C18 C19 C25 -2.1(11) . . . . ?
C17 C18 C19 C25 -178.0(7) . . . . ?
C25 C19 C20 C21 173.2(8) . . . . ?
C18 C19 C20 C21 -4.3(12) . . . . ?
C19 C20 C21 C16 2.8(12) . . . . ?
O2 C16 C21 C20 -172.9(7) . . . . ?
C17 C16 C21 C20 3.4(11) . . . . ?
C19 C18 C22 C23 -3.6(11) . . . . ?
C17 C18 C22 C23 172.2(7) . . . . ?
C18 C22 C23 O3 -171.2(7) . . . 2_665 ?
C18 C22 C23 C24 8.1(11) . . . . ?
O3 C23 C24 C25 172.5(7) 2_665 . . . ?
C22 C23 C24 C25 -6.9(11) . . . . ?
C23 C24 C25 C19 0.9(12) . . . . ?
C20 C19 C25 C24 -174.1(8) . . . . ?
C18 C19 C25 C24 3.5(11) . . . . ?
C28 Cl5 C27 Cl4 -1.5(16) . . . . ?
C28 Cl5 C27 Cl4 -38.4(11) 2_656 . . . ?
Cl4 Cl5 C27 Cl4 -37.1(24) 2_656 . . . ?
Cl4 Cl5 C27 Cl4 0.000(7) . . . . ?
C28 Cl5 C27 C28 36.9(5) . . . 2_656 ?
C28 Cl5 C27 C28 0.000(1) 2_656 . . 2_656 ?
Cl4 Cl5 C27 C28 1.3(13) 2_656 . . 2_656 ?
Cl4 Cl5 C27 C28 38.4(11) . . . 2_656 ?
C28 Cl5 C27 C28 0.000(5) . . . . ?
C28 Cl5 C27 C28 -36.9(5) 2_656 . . . ?
Cl4 Cl5 C27 C28 -35.6(10) 2_656 . . . ?
Cl4 Cl5 C27 C28 1.5(16) . . . . ?
C28 Cl4 C27 Cl5 43.7(15) 2_656 . . . ?
C28 Cl4 C27 Cl5 1.4(15) . . . . ?
Cl5 Cl4 C27 Cl5 31.6(22) 2_656 . . . ?
Cl5 Cl4 C27 Cl5 0.000(8) . . . . ?
C28 Cl4 C27 C28 0.0 2_656 . . 2_656 ?
C28 Cl4 C27 C28 -42.4(2) . . . 2_656 ?
Cl5 Cl4 C27 C28 -12.2(8) 2_656 . . 2_656 ?
Cl5 Cl4 C27 C28 -43.7(15) . . . 2_656 ?
C28 Cl4 C27 C28 42.4(2) 2_656 . . . ?
C28 Cl4 C27 C28 0.000(3) . . . . ?
Cl5 Cl4 C27 C28 30.2(8) 2_656 . . . ?
Cl5 Cl4 C27 C28 -1.4(15) . . . . ?
C27 Cl5 C28 C28 -61.1(11) . . . 2_656 ?
C28 Cl5 C28 C28 0.000(6) 2_656 . . 2_656 ?
Cl4 Cl5 C28 C28 80.6(5) 2_656 . . 2_656 ?
Cl4 Cl5 C28 C28 -62.3(5) . . . 2_656 ?
C27 Cl5 C28 Cl4 -141.8(13) . . . 2_656 ?
C28 Cl5 C28 Cl4 -80.6(5) 2_656 . . 2_656 ?
Cl4 Cl5 C28 Cl4 0.000(3) 2_656 . . 2_656 ?
Cl4 Cl5 C28 Cl4 -142.9(3) . . . 2_656 ?
C27 Cl5 C28 C27 -121.3(14) . . . 2_656 ?
C28 Cl5 C28 C27 -60.1(13) 2_656 . . 2_656 ?
Cl4 Cl5 C28 C27 20.5(15) 2_656 . . 2_656 ?
Cl4 Cl5 C28 C27 -122.4(14) . . . 2_656 ?
C27 Cl5 C28 Cl5 -61.1(11) . . . 2_656 ?
C28 Cl5 C28 Cl5 0.0 2_656 . . 2_656 ?
Cl4 Cl5 C28 Cl5 80.6(5) 2_656 . . 2_656 ?
Cl4 Cl5 C28 Cl5 -62.3(5) . . . 2_656 ?
C27 Cl5 C28 Cl4 1.1(12) . . . . ?
C28 Cl5 C28 Cl4 62.3(5) 2_656 . . . ?
Cl4 Cl5 C28 Cl4 142.9(3) 2_656 . . . ?
Cl4 Cl5 C28 Cl4 0.000(6) . . . . ?
C27 Cl5 C28 C27 0.000(8) . . . . ?
C28 Cl5 C28 C27 61.1(11) 2_656 . . . ?
Cl4 Cl5 C28 C27 141.8(13) 2_656 . . . ?
Cl4 Cl5 C28 C27 -1.1(12) . . . . ?
C27 Cl4 C28 C28 77.4(4) . . . 2_656 ?
C28 Cl4 C28 C28 0.000(5) 2_656 . . 2_656 ?
Cl5 Cl4 C28 C28 -65.3(8) 2_656 . . 2_656 ?
Cl5 Cl4 C28 C28 78.3(9) . . . 2_656 ?
C27 Cl4 C28 Cl5 -0.9(9) . . . . ?
C28 Cl4 C28 Cl5 -78.3(9) 2_656 . . . ?
Cl5 Cl4 C28 Cl5 -143.6(4) 2_656 . . . ?
Cl5 Cl4 C28 Cl5 0.000(5) . . . . ?
C27 Cl4 C28 Cl4 77.4(4) . . . 2_656 ?
C28 Cl4 C28 Cl4 0.003(2) 2_656 . . 2_656 ?
Cl5 Cl4 C28 Cl4 -65.3(8) 2_656 . . 2_656 ?
Cl5 Cl4 C28 Cl4 78.3(9) . . . 2_656 ?
C27 Cl4 C28 C27 141.9(3) . . . 2_656 ?
C28 Cl4 C28 C27 64.4(6) 2_656 . . 2_656 ?
Cl5 Cl4 C28 C27 -0.9(9) 2_656 . . 2_656 ?
Cl5 Cl4 C28 C27 142.7(9) . . . 2_656 ?
C27 Cl4 C28 Cl5 142.7(9) . . . 2_656 ?
C28 Cl4 C28 Cl5 65.3(8) 2_656 . . 2_656 ?
Cl5 Cl4 C28 Cl5 0.000(2) 2_656 . . 2_656 ?
Cl5 Cl4 C28 Cl5 143.6(4) . . . 2_656 ?
C27 Cl4 C28 C27 0.000(3) . . . . ?
C28 Cl4 C28 C27 -77.4(4) 2_656 . . . ?
Cl5 Cl4 C28 C27 -142.7(9) 2_656 . . . ?
Cl5 Cl4 C28 C27 0.9(9) . . . . ?
Cl5 C27 C28 C28 107.4(15) . . . 2_656 ?
Cl4 C27 C28 C28 -74.1(6) . . . 2_656 ?
C28 C27 C28 C28 0.0 2_656 . . 2_656 ?
Cl5 C27 C28 Cl5 0.000(8) . . . . ?
Cl4 C27 C28 Cl5 178.6(15) . . . . ?
C28 C27 C28 Cl5 -107.4(15) 2_656 . . . ?
Cl5 C27 C28 Cl4 41.2(15) . . . 2_656 ?
Cl4 C27 C28 Cl4 -140.2(5) . . . 2_656 ?
C28 C27 C28 Cl4 -66.1(8) 2_656 . . 2_656 ?
Cl5 C27 C28 C27 107.4(15) . . . 2_656 ?
Cl4 C27 C28 C27 -74.1(6) . . . 2_656 ?
C28 C27 C28 C27 0.0 2_656 . . 2_656 ?
Cl5 C27 C28 Cl5 142.1(9) . . . 2_656 ?
Cl4 C27 C28 Cl5 -39.3(11) . . . 2_656 ?
C28 C27 C28 Cl5 34.7(10) 2_656 . . 2_656 ?
Cl5 C27 C28 Cl4 -178.6(15) . . . . ?
Cl4 C27 C28 Cl4 0.000(3) . . . . ?
C28 C27 C28 Cl4 74.1(6) 2_656 . . . ?
C4 N3 B1 N7 -119.8(9) . . . . ?
N2 N3 B1 N7 60.2(9) . . . . ?
C4 N3 B1 N5 121.5(9) . . . . ?
N2 N3 B1 N5 -58.4(8) . . . . ?
C14 N7 B1 N3 116.5(9) . . . . ?
N6 N7 B1 N3 -68.3(9) . . . . ?
C14 N7 B1 N5 -123.0(9) . . . . ?
N6 N7 B1 N5 52.1(9) . . . . ?
N4 N5 B1 N3 64.9(9) . . . . ?
C9 N5 B1 N3 -119.9(8) . . . . ?
N4 N5 B1 N7 -55.9(9) . . . . ?
C9 N5 B1 N7 119.3(8) . . . . ?
